data_7231380
loop_
_publ_author_name
'Zhong, Yuan'
'Hong, Sihua'
'Cai, Zhengjun'
'Ma, Shixiong'
'Jiang, Xianxing'

_publ_section_title
;
 Direct \b-selectivity of \a,\b-unsaturated \g-butyrolactam for asymmetric
 conjugate additions in an organocatalytic manner
;
_journal_issue 51
_journal_name_full 'RSC Advances'
_journal_page_first 28874
_journal_paper_doi 10.1039/C8RA05264F
_journal_volume 8
_journal_year 2018
_chemical_formula_sum 'C20 H23 Cl N2 O5'
_chemical_formula_weight 406.85
_chemical_name_systematic
; 
 ? 
;
_space_group_IT_number 60
_symmetry_cell_setting orthorhombic
_symmetry_space_group_name_Hall '-P 2n 2ab'
_symmetry_space_group_name_H-M 'P b c n'
_atom_sites_solution_hydrogens geom
_atom_sites_solution_primary direct
_atom_sites_solution_secondary difmap
_audit_creation_method SHELXL-97
_audit_update_record
;
2016-04-20 deposited with the CCDC.
2018-07-05 downloaded from the CCDC.
;
_cell_angle_alpha 90.00
_cell_angle_beta 90.00
_cell_angle_gamma 90.00
_cell_formula_units_Z 8
_cell_length_a 29.349(2)
_cell_length_b 11.9764(9)
_cell_length_c 11.5790(9)
_cell_measurement_reflns_used 4340
_cell_measurement_temperature 100(2)
_cell_measurement_theta_max 17.22
_cell_measurement_theta_min 2.54
_cell_volume 4070.0(5)
_computing_cell_refinement 'Bruker SAINT'
_computing_data_collection 'Bruker APEX2'
_computing_data_reduction 'Bruker SAINT'
_computing_molecular_graphics 'Bruker SHELXTL'
_computing_publication_material 'Bruker SHELXTL'
_computing_structure_refinement 'SHELXL-97 (Sheldrick, 1997)'
_computing_structure_solution 'SHELXS-97 (Sheldrick, 1990)'
_diffrn_ambient_temperature 100(2)
_diffrn_measured_fraction_theta_full 0.997
_diffrn_measured_fraction_theta_max 0.997
_diffrn_measurement_device_type 'Bruker APEX-II CCD'
_diffrn_measurement_method '\f and \w scans'
_diffrn_radiation_monochromator graphite
_diffrn_radiation_source 'fine-focus sealed tube'
_diffrn_radiation_type MoK\a
_diffrn_radiation_wavelength 0.71073
_diffrn_reflns_av_R_equivalents 0.0312
_diffrn_reflns_av_sigmaI/netI 0.0158
_diffrn_reflns_limit_h_max 24
_diffrn_reflns_limit_h_min -24
_diffrn_reflns_limit_k_max 9
_diffrn_reflns_limit_k_min -9
_diffrn_reflns_limit_l_max 9
_diffrn_reflns_limit_l_min -9
_diffrn_reflns_number 11636
_diffrn_reflns_theta_full 17.24
_diffrn_reflns_theta_max 17.24
_diffrn_reflns_theta_min 2.54
_exptl_absorpt_coefficient_mu 0.221
_exptl_absorpt_correction_T_max 0.9825
_exptl_absorpt_correction_T_min 0.9287
_exptl_absorpt_correction_type multi-scan
_exptl_absorpt_process_details SADABS
_exptl_crystal_colour colourless
_exptl_crystal_density_diffrn 1.328
_exptl_crystal_density_method 'not measured'
_exptl_crystal_description plate
_exptl_crystal_F_000 1712
_exptl_crystal_size_max 0.34
_exptl_crystal_size_mid 0.21
_exptl_crystal_size_min 0.08
_refine_diff_density_max 0.791
_refine_diff_density_min -0.409
_refine_diff_density_rms 0.064
_refine_ls_extinction_method none
_refine_ls_goodness_of_fit_ref 1.119
_refine_ls_hydrogen_treatment constr
_refine_ls_matrix_type full
_refine_ls_number_parameters 248
_refine_ls_number_reflns 1231
_refine_ls_number_restraints 0
_refine_ls_restrained_S_all 1.119
_refine_ls_R_factor_all 0.0673
_refine_ls_R_factor_gt 0.0630
_refine_ls_shift/su_max 0.200
_refine_ls_shift/su_mean 0.021
_refine_ls_structure_factor_coef Fsqd
_refine_ls_weighting_details 'calc w=1/[\s^2^(Fo^2^)+(0.1000P)^2^+16.4000P] where P=(Fo^2^+2Fc^2^)/3'
_refine_ls_weighting_scheme calc
_refine_ls_wR_factor_gt 0.1718
_refine_ls_wR_factor_ref 0.1755
_reflns_number_gt 1099
_reflns_number_total 1231
_reflns_threshold_expression >2sigma(I)
_cod_data_source_file c8ra05264f2.cif
_cod_data_source_block barbas34
_cod_depositor_comments
;
The following automatic conversions were performed:

'_symmetry_cell_setting' value 'Orthorhombic' changed to
'orthorhombic' according to
/home/data/users/saulius/crontab/automatic-downloads/rss-feeds/RSC/lib/dictionaries/cif_core.dic
dictionary named 'cif_core.dic' version 2.4.2 from 2011-04-26.

Automatic conversion script
Id: cif_fix_values 4973 2017-02-22 13:04:09Z antanas 
;
_cod_original_sg_symbol_H-M Pbcn
_cod_database_code 7231380

loop_
_symmetry_equiv_pos_as_xyz
'x, y, z'
'x+1/2, -y+1/2, -z'
'-x, y, -z+1/2'
'-x+1/2, -y+1/2, z+1/2'
'-x, -y, -z'
'-x-1/2, y-1/2, z'
'x, -y, z-1/2'
'x-1/2, y-1/2, -z-1/2'

loop_
_atom_site_label
_atom_site_type_symbol
_atom_site_fract_x
_atom_site_fract_y
_atom_site_fract_z
_atom_site_U_iso_or_equiv
_atom_site_adp_type
_atom_site_occupancy
_atom_site_symmetry_multiplicity
_atom_site_calc_flag
_atom_site_refinement_flags
Cl1 Cl 0.54060(6) 0.97854(17) 0.63983(16) 0.0385(9) Uani 1 1 d .
O1 O 0.8831(2) 0.8067(7) 0.4049(6) 0.053(2) Uani 1 1 d .
O2 O 0.70233(19) 0.6179(5) 0.0949(4) 0.0311(15) Uani 1 1 d .
O3 O 0.75491(18) 0.7442(5) 0.1366(4) 0.0236(15) Uani 1 1 d .
O4 O 0.8931(2) 0.7217(5) 0.5800(7) 0.074(3) Uani 1 1 d .
O5 O 0.8297(2) 0.5567(5) 0.6173(6) 0.056(2) Uani 1 1 d .
N1 N 0.7002(2) 0.6700(6) 0.3665(5) 0.0223(18) Uani 1 1 d .
N2 N 0.8339(3) 0.6777(7) 0.4586(6) 0.0296(19) Uani 1 1 d .
C1 C 0.6404(3) 0.7811(6) 0.5280(9) 0.024(2) Uani 1 1 d .
H1A H 0.6603 0.7266 0.5599 0.029 Uiso 1 1 calc R
C2 C 0.6090(3) 0.8336(8) 0.5978(7) 0.027(2) Uani 1 1 d .
H2A H 0.6070 0.8155 0.6775 0.033 Uiso 1 1 calc R
C3 C 0.5803(3) 0.9133(7) 0.5499(9) 0.023(2) Uani 1 1 d .
C4 C 0.5832(3) 0.9413(6) 0.4363(9) 0.025(2) Uani 1 1 d .
H4A H 0.5635 0.9968 0.4053 0.031 Uiso 1 1 calc R
C5 C 0.6148(3) 0.8888(8) 0.3658(7) 0.026(2) Uani 1 1 d .
H5A H 0.6169 0.9085 0.2864 0.031 Uiso 1 1 calc R
C6 C 0.6434(3) 0.8072(7) 0.4115(9) 0.021(2) Uani 1 1 d .
C7 C 0.6755(3) 0.7507(8) 0.3326(7) 0.023(2) Uani 1 1 d .
H7A H 0.6777 0.7751 0.2548 0.028 Uiso 1 1 calc R
C8 C 0.6784(3) 0.5293(7) 0.1532(7) 0.037(2) Uani 1 1 d .
H8A H 0.6744 0.4642 0.1015 0.044 Uiso 1 1 calc R
H8B H 0.6480 0.5549 0.1791 0.044 Uiso 1 1 calc R
C9 C 0.7081(2) 0.4993(6) 0.2560(7) 0.030(2) Uani 1 1 d .
H9A H 0.7313 0.4428 0.2348 0.036 Uiso 1 1 calc R
H9B H 0.6896 0.4706 0.3210 0.036 Uiso 1 1 calc R
C10 C 0.7302(3) 0.6106(6) 0.2861(7) 0.019(2) Uani 1 1 d .
C11 C 0.7327(3) 0.6668(8) 0.1680(7) 0.019(2) Uani 1 1 d .
C12 C 0.8042(3) 0.7057(6) 0.3588(7) 0.025(2) Uani 1 1 d .
H12A H 0.8225 0.7255 0.2900 0.030 Uiso 1 1 calc R
H12B H 0.7834 0.7683 0.3775 0.030 Uiso 1 1 calc R
C13 C 0.7776(3) 0.5971(6) 0.3395(6) 0.019(2) Uani 1 1 d .
H13A H 0.7961 0.5475 0.2881 0.023 Uiso 1 1 calc R
C14 C 0.7759(3) 0.5445(6) 0.4598(7) 0.031(2) Uani 1 1 d .
H14A H 0.7471 0.5644 0.4994 0.037 Uiso 1 1 calc R
H14B H 0.7779 0.4621 0.4544 0.037 Uiso 1 1 calc R
C15 C 0.8153(3) 0.5897(9) 0.5234(10) 0.040(3) Uani 1 1 d .
C16 C 0.8705(4) 0.7359(11) 0.4872(14) 0.067(4) Uani 1 1 d .
C17 C 0.9288(4) 0.8566(9) 0.4149(8) 0.070(3) Uani 1 1 d .
C18 C 0.9324(3) 0.9379(7) 0.5200(8) 0.060(3) Uani 1 1 d .
H18A H 0.9328 0.8946 0.5918 0.090 Uiso 1 1 calc R
H18B H 0.9061 0.9883 0.5202 0.090 Uiso 1 1 calc R
H18C H 0.9605 0.9817 0.5139 0.090 Uiso 1 1 calc R
C19 C 0.9679(3) 0.7740(7) 0.4150(8) 0.061(3) Uani 1 1 d .
H19A H 0.9650 0.7239 0.3486 0.092 Uiso 1 1 calc R
H19B H 0.9672 0.7302 0.4865 0.092 Uiso 1 1 calc R
H19C H 0.9969 0.8145 0.4101 0.092 Uiso 1 1 calc R
C20 C 0.9290(3) 0.9209(9) 0.2992(9) 0.092(4) Uiso 1 1 d .
H20A H 0.9278 0.8676 0.2350 0.138 Uiso 1 1 calc R
H20B H 0.9570 0.9654 0.2933 0.138 Uiso 1 1 calc R
H20C H 0.9025 0.9704 0.2957 0.138 Uiso 1 1 calc R

loop_
_atom_site_aniso_label
_atom_site_aniso_U_11
_atom_site_aniso_U_22
_atom_site_aniso_U_33
_atom_site_aniso_U_23
_atom_site_aniso_U_13
_atom_site_aniso_U_12
Cl1 0.0227(15) 0.0624(17) 0.0303(15) -0.0138(12) 0.0047(10) 0.0035(11)
O1 0.012(4) 0.086(5) 0.060(5) -0.026(4) 0.012(3) -0.029(4)
O2 0.034(3) 0.023(4) 0.037(4) 0.000(3) -0.005(4) 0.003(3)
O3 0.027(4) 0.016(4) 0.027(4) 0.005(3) 0.004(3) 0.004(3)
O4 0.053(5) 0.061(5) 0.108(6) -0.024(4) -0.049(5) 0.005(4)
O5 0.072(5) 0.062(5) 0.033(4) -0.009(4) -0.018(4) 0.044(4)
N1 0.020(4) 0.016(4) 0.030(5) -0.001(4) -0.002(4) 0.008(4)
N2 0.023(5) 0.023(5) 0.043(6) -0.007(5) -0.010(5) 0.001(5)
C1 0.025(6) 0.031(6) 0.017(7) 0.010(5) -0.001(5) 0.000(5)
C2 0.027(5) 0.039(6) 0.017(6) 0.003(6) 0.000(6) -0.005(5)
C3 0.014(5) 0.038(6) 0.017(7) -0.008(5) 0.004(5) -0.005(5)
C4 0.021(6) 0.035(6) 0.021(7) 0.012(5) -0.005(5) 0.007(5)
C5 0.024(5) 0.039(6) 0.015(5) -0.002(6) 0.009(6) 0.008(5)
C6 0.011(5) 0.021(6) 0.031(8) -0.003(6) -0.001(6) 0.005(5)
C7 0.022(5) 0.021(6) 0.027(6) 0.002(5) 0.004(5) -0.004(5)
C8 0.030(5) 0.028(6) 0.051(6) -0.007(5) -0.016(6) 0.003(5)
C9 0.035(5) 0.010(5) 0.045(6) 0.003(5) 0.007(5) -0.002(5)
C10 0.022(6) 0.006(5) 0.028(6) 0.003(5) 0.000(5) 0.002(4)
C11 0.015(6) 0.018(6) 0.025(7) -0.005(6) -0.003(5) 0.007(5)
C12 0.023(5) 0.025(6) 0.027(5) -0.006(5) 0.000(5) 0.008(5)
C13 0.032(6) 0.012(5) 0.014(6) -0.002(4) 0.000(4) 0.009(4)
C14 0.036(6) 0.029(5) 0.029(6) -0.003(5) -0.002(5) 0.010(5)
C15 0.055(8) 0.031(7) 0.033(7) -0.017(7) -0.013(8) 0.036(6)
C16 0.025(9) 0.057(9) 0.118(14) -0.059(11) 0.015(10) 0.000(8)
C17 0.072(9) 0.066(8) 0.072(8) 0.035(7) 0.018(6) -0.022(7)
C18 0.054(6) 0.047(6) 0.079(7) -0.035(6) 0.028(5) -0.021(5)
C19 0.033(6) 0.059(7) 0.091(8) -0.001(6) 0.002(5) 0.019(6)

loop_
_atom_type_symbol
_atom_type_description
_atom_type_scat_dispersion_real
_atom_type_scat_dispersion_imag
_atom_type_scat_source
C C 0.0033 0.0016 'International Tables Vol C Tables 4.2.6.8 and 6.1.1.4'
H H 0.0000 0.0000 'International Tables Vol C Tables 4.2.6.8 and 6.1.1.4'
N N 0.0061 0.0033 'International Tables Vol C Tables 4.2.6.8 and 6.1.1.4'
O O 0.0106 0.0060 'International Tables Vol C Tables 4.2.6.8 and 6.1.1.4'
Cl Cl 0.1484 0.1585 'International Tables Vol C Tables 4.2.6.8 and 6.1.1.4'

loop_
_geom_angle_atom_site_label_1
_geom_angle_atom_site_label_2
_geom_angle_atom_site_label_3
_geom_angle
C16 O1 C17 117.1(9)
C11 O2 C8 110.2(6)
C7 N1 C10 121.1(7)
C16 N2 C15 125.2(10)
C16 N2 C12 123.5(10)
C15 N2 C12 111.0(8)
C2 C1 C6 120.6(7)
C1 C2 C3 119.0(7)
C4 C3 C2 121.2(7)
C4 C3 Cl1 120.5(9)
C2 C3 Cl1 118.3(8)
C3 C4 C5 120.0(7)
C4 C5 C6 119.8(7)
C1 C6 C5 119.3(7)
C1 C6 C7 122.5(9)
C5 C6 C7 118.1(9)
N1 C7 C6 121.5(7)
O2 C8 C9 105.1(6)
C8 C9 C10 102.5(6)
N1 C10 C9 108.4(6)
N1 C10 C11 112.5(6)
C9 C10 C11 101.6(6)
N1 C10 C13 109.9(6)
C9 C10 C13 112.8(6)
C11 C10 C13 111.4(6)
O3 C11 O2 120.3(8)
O3 C11 C10 130.0(8)
O2 C11 C10 109.6(8)
N2 C12 C13 102.8(6)
C14 C13 C10 112.4(6)
C14 C13 C12 103.5(6)
C10 C13 C12 115.6(6)
C15 C14 C13 106.1(7)
O5 C15 N2 125.5(9)
O5 C15 C14 126.3(11)
N2 C15 C14 108.2(9)
O4 C16 N2 124.3(14)
O4 C16 O1 123.1(12)
N2 C16 O1 112.5(13)
O1 C17 C19 115.1(8)
O1 C17 C20 97.9(8)
C19 C17 C20 108.9(8)
O1 C17 C18 112.0(7)
C19 C17 C18 110.8(8)
C20 C17 C18 111.4(8)

loop_
_geom_bond_atom_site_label_1
_geom_bond_atom_site_label_2
_geom_bond_distance
Cl1 C3 1.747(8)
O1 C16 1.327(14)
O1 C17 1.474(11)
O2 C11 1.361(9)
O2 C8 1.441(9)
O3 C11 1.190(9)
O4 C16 1.273(14)
O5 C15 1.231(10)
N1 C7 1.270(8)
N1 C10 1.466(9)
N2 C16 1.325(12)
N2 C15 1.404(11)
N2 C12 1.485(9)
C1 C2 1.379(10)
C1 C6 1.387(10)
C2 C3 1.389(10)
C3 C4 1.360(10)
C4 C5 1.387(9)
C5 C6 1.394(10)
C6 C7 1.477(10)
C8 C9 1.519(10)
C9 C10 1.522(10)
C10 C11 1.526(11)
C10 C13 1.532(9)
C12 C13 1.532(10)
C13 C14 1.530(10)
C14 C15 1.474(11)
C17 C19 1.516(12)
C17 C20 1.546(13)
C17 C18 1.561(12)
